data_4102607
loop_
_publ_author_name
'Georg Jansen'
'Bj\"orn Kahlert'
'Frank-Gerrit Kl\"arner'
'Roland Boese'
'Dieter Bl\"aser'

_publ_contact_author
;
         Prof. Dr. Boese, Roland
         Fachbereich Chemie der
         Universit\"at Duisburg-Essen
         Campus Essen Universit\"atsstr. 7
         D-45117 Essen, Germany
;
_publ_contact_author_email roland.boese@.uni-due.de
_publ_contact_author_fax '++49 (0)201 183 2535'
_publ_contact_author_phone '++49 (0)201 183 2416'
_publ_section_title
;
 Intramolecular Electronic Interactions between Nonconjugated Arene and
 Quinone Chromophores
;
_journal_name_full 'Journal of the American Chemical Society'
_journal_page_first 8581
_journal_page_last 8592
_journal_paper_doi 10.1021/ja910362j
_journal_volume 132
_journal_year 2010
_chemical_formula_sum 'C25 H20 O2'
_chemical_formula_weight 352.41
_chemical_name_systematic
; 
 1,4-Dimethoxy-5,14-dihydro-5,14-methanopentacene  
;
_space_group_IT_number 14
_symmetry_cell_setting monoclinic
_symmetry_space_group_name_Hall '-P 2yn'
_symmetry_space_group_name_H-M 'P 1 21/n 1'
_atom_sites_solution_hydrogens geom
_atom_sites_solution_primary direct
_atom_sites_solution_secondary difmap
_audit_creation_method SHELXL-97
_cell_angle_alpha 90.00
_cell_angle_beta 102.999(14)
_cell_angle_gamma 90.00
_cell_formula_units_Z 4
_cell_length_a 11.917(8)
_cell_length_b 10.215(7)
_cell_length_c 15.634(10)
_cell_measurement_reflns_used 2514
_cell_measurement_temperature 223(2)
_cell_measurement_theta_max 24.99
_cell_measurement_theta_min 2.38
_cell_volume 1854(2)
_computing_cell_refinement 'BRUKER AXS SMART APEX 2 Vers. 2.0-2 2006'
_computing_data_collection 'BRUKER AXS SMART APEX 2 Vers. 2.0-2 2006'
_computing_data_reduction 'BRUKER AXS SMART APEX 2 Vers. 2.0-2 2006'
_computing_molecular_graphics 'BRUKER AXS SHELXTL Vers. 6.12'
_computing_publication_material 'BRUKER AXS SHELXTL Vers. 6.12'
_computing_structure_refinement 'BRUKER AXS SHELXTL Vers. 6.12'
_computing_structure_solution 'BRUKER AXS SMART APEX 2 Vers. 2.0-2 2006'
_diffrn_ambient_temperature 223(1)
_diffrn_detector_area_resol_mean 512
_diffrn_measured_fraction_theta_full 0.981
_diffrn_measured_fraction_theta_max 0.981
_diffrn_measurement_device_type 'Siemens SMART CCD area detector system'
_diffrn_measurement_method
; 
Full sphere data collection in omega 
two runs with 720 frames, phi = 0 deg, 270 deg 
and two runs with 436 frames, phi = 88 deg, 180 deg 
;
_diffrn_radiation_monochromator graphite
_diffrn_radiation_source 'fine-focus sealed tube'
_diffrn_radiation_type MoK\a
_diffrn_radiation_wavelength 0.71073
_diffrn_reflns_av_R_equivalents 0.0411
_diffrn_reflns_av_sigmaI/netI 0.0599
_diffrn_reflns_limit_h_max 15
_diffrn_reflns_limit_h_min -15
_diffrn_reflns_limit_k_max 10
_diffrn_reflns_limit_k_min -13
_diffrn_reflns_limit_l_max 19
_diffrn_reflns_limit_l_min -20
_diffrn_reflns_number 11680
_diffrn_reflns_theta_full 28.49
_diffrn_reflns_theta_max 28.49
_diffrn_reflns_theta_min 1.95
_exptl_absorpt_coefficient_mu 0.079
_exptl_absorpt_correction_T_max 0.98
_exptl_absorpt_correction_T_min 0.82
_exptl_absorpt_correction_type multi-scan
_exptl_absorpt_process_details
; 
 BRUKER AXS SMART APEX 2 Vers. 3.0-2009
 R.H. Blessing, Acta Cryst. (1995) A51 33-38 
;
_exptl_crystal_colour colorless
_exptl_crystal_density_diffrn 1.262
_exptl_crystal_density_method 'not measured'
_exptl_crystal_description plate
_exptl_crystal_F_000 744
_exptl_crystal_size_max 0.22
_exptl_crystal_size_mid 0.13
_exptl_crystal_size_min 0.08
_refine_diff_density_max 0.190
_refine_diff_density_min -0.163
_refine_diff_density_rms 0.038
_refine_ls_extinction_coef 0.0247(17)
_refine_ls_extinction_expression Fc^*^=kFc[1+0.001xFc^2^\l^3^/sin(2\q)]^-1/4^
_refine_ls_extinction_method SHELXL
_refine_ls_goodness_of_fit_ref 0.995
_refine_ls_hydrogen_treatment
;
 Riding model on idealized geometrics 
 with the 1.2 fold (1.5 fold for methyl 
 and hydroxy groups) isotropic displacement 
 parameters of the equivalent Uij of the 
 corresponding carbon atom
;
_refine_ls_matrix_type full
_refine_ls_number_parameters 245
_refine_ls_number_reflns 4593
_refine_ls_number_restraints 0
_refine_ls_restrained_S_all 0.995
_refine_ls_R_factor_all 0.1048
_refine_ls_R_factor_gt 0.0452
_refine_ls_shift/su_max 0.001
_refine_ls_shift/su_mean 0.000
_refine_ls_structure_factor_coef Fsqd
_refine_ls_weighting_details 'calc w=1/[\s^2^(Fo^2^)+(0.0538P)^2^+0.1180P] where P=(Fo^2^+2Fc^2^)/3'
_refine_ls_weighting_scheme calc
_refine_ls_wR_factor_gt 0.0987
_refine_ls_wR_factor_ref 0.1195
_reflns_number_gt 2570
_reflns_number_total 4593
_reflns_threshold_expression >2sigma(I)
_cod_data_source_file ja910362j_si_004.cif
_cod_data_source_block omekln0m
_cod_database_code 4102607

loop_
_symmetry_equiv_pos_as_xyz
'x, y, z'
'-x+1/2, y+1/2, -z+1/2'
'-x, -y, -z'
'x-1/2, -y-1/2, z-1/2'

loop_
_atom_site_label
_atom_site_type_symbol
_atom_site_fract_x
_atom_site_fract_y
_atom_site_fract_z
_atom_site_U_iso_or_equiv
_atom_site_adp_type
_atom_site_occupancy
_atom_site_symmetry_multiplicity
_atom_site_calc_flag
_atom_site_refinement_flags
O1 O 1.17364(10) 1.03970(12) 0.79330(8) 0.0542(4) Uani 1 1 d .
O2 O 1.38394(8) 0.67599(11) 1.04313(7) 0.0459(3) Uani 1 1 d .
C1 C 1.23466(14) 0.95293(16) 0.85387(10) 0.0391(4) Uani 1 1 d .
C2 C 1.35343(14) 0.93679(17) 0.87446(11) 0.0451(4) Uani 1 1 d .
H2 H 1.3990 0.9878 0.8454 0.054 Uiso 1 1 d R
C3 C 1.40608(13) 0.84666(17) 0.93717(10) 0.0429(4) Uani 1 1 d .
H3 H 1.4867 0.8385 0.9507 0.051 Uiso 1 1 d R
C4 C 1.34104(12) 0.76842(15) 0.98015(10) 0.0355(4) Uani 1 1 d .
C5 C 1.12641(12) 0.71725(15) 0.99364(9) 0.0330(4) Uani 1 1 d .
H5 H 1.1493 0.6691 1.0498 0.040 Uiso 1 1 d R
C6 C 1.04193(12) 0.51265(16) 0.89804(9) 0.0334(4) Uani 1 1 d .
H6 H 1.0769 0.4505 0.9399 0.040 Uiso 1 1 d R
C7 C 0.95661(13) 0.33921(16) 0.79348(10) 0.0396(4) Uani 1 1 d .
H7 H 0.9913 0.2758 0.8346 0.047 Uiso 1 1 d R
C8 C 0.87641(15) 0.16387(17) 0.68813(12) 0.0505(5) Uani 1 1 d .
H8 H 0.9093 0.0990 0.7287 0.061 Uiso 1 1 d R
C9 C 0.81565(15) 0.12795(19) 0.60745(13) 0.0562(5) Uani 1 1 d .
H9 H 0.8058 0.0388 0.5929 0.067 Uiso 1 1 d R
C10 C 0.76710(14) 0.22433(19) 0.54533(13) 0.0527(5) Uani 1 1 d .
H10 H 0.7271 0.1986 0.4890 0.063 Uiso 1 1 d R
C11 C 0.77713(13) 0.35259(18) 0.56557(11) 0.0441(4) Uani 1 1 d .
H11 H 0.7432 0.4150 0.5235 0.053 Uiso 1 1 d R
C12 C 0.85227(12) 0.52687(16) 0.67254(10) 0.0364(4) Uani 1 1 d .
H12 H 0.8159 0.5901 0.6319 0.044 Uiso 1 1 d R
C13 C 0.93466(12) 0.70367(15) 0.77477(10) 0.0342(4) Uani 1 1 d .
H13 H 0.8984 0.7681 0.7351 0.041 Uiso 1 1 d R
C14 C 1.04054(12) 0.87011(15) 0.89400(9) 0.0347(4) Uani 1 1 d .
H14 H 0.9939 0.9471 0.8693 0.042 Uiso 1 1 d R
C15 C 1.04470(13) 0.83598(16) 0.99168(10) 0.0377(4) Uani 1 1 d .
H15B H 1.0789 0.9058 1.0322 0.045 Uiso 1 1 d R
H15A H 0.9693 0.8111 1.0018 0.045 Uiso 1 1 d R
C16 C 1.22234(12) 0.78551(15) 0.96027(9) 0.0325(4) Uani 1 1 d .
C17 C 1.05726(11) 0.64158(15) 0.91532(9) 0.0317(4) Uani 1 1 d .
C18 C 0.97228(12) 0.47076(15) 0.81573(9) 0.0333(4) Uani 1 1 d .
C19 C 0.89107(13) 0.29777(16) 0.71221(10) 0.0388(4) Uani 1 1 d .
C20 C 0.83874(12) 0.39466(16) 0.65006(10) 0.0367(4) Uani 1 1 d .
C21 C 0.91788(12) 0.56796(15) 0.75310(9) 0.0328(4) Uani 1 1 d .
C22 C 1.00288(12) 0.73855(15) 0.85253(10) 0.0322(4) Uani 1 1 d .
C23 C 1.17004(12) 0.87762(15) 0.89884(9) 0.0335(4) Uani 1 1 d .
C24 C 1.2368(2) 1.1171(2) 0.74516(15) 0.0888(8) Uani 1 1 d .
H24A H 1.1844 1.1736 0.7050 0.133 Uiso 1 1 d R
H24B H 1.2769 1.0605 0.7121 0.133 Uiso 1 1 d R
H24C H 1.2924 1.1702 0.7854 0.133 Uiso 1 1 d R
C25 C 1.50595(14) 0.6630(2) 1.06954(12) 0.0623(6) Uani 1 1 d .
H25A H 1.5251 0.5957 1.1142 0.093 Uiso 1 1 d R
H25B H 1.5393 0.7457 1.0931 0.093 Uiso 1 1 d R
H25C H 1.5365 0.6388 1.0192 0.093 Uiso 1 1 d R

loop_
_atom_site_aniso_label
_atom_site_aniso_U_11
_atom_site_aniso_U_22
_atom_site_aniso_U_33
_atom_site_aniso_U_23
_atom_site_aniso_U_13
_atom_site_aniso_U_12
O1 0.0585(8) 0.0486(8) 0.0578(8) 0.0204(6) 0.0179(6) -0.0031(6)
O2 0.0335(6) 0.0540(8) 0.0489(7) 0.0079(6) 0.0066(5) 0.0025(5)
C1 0.0482(9) 0.0340(10) 0.0371(9) 0.0021(8) 0.0137(7) -0.0049(8)
C2 0.0445(10) 0.0488(11) 0.0469(10) 0.0011(9) 0.0205(8) -0.0123(8)
C3 0.0336(8) 0.0512(11) 0.0460(10) -0.0045(9) 0.0133(7) -0.0074(8)
C4 0.0360(8) 0.0384(10) 0.0332(8) -0.0038(7) 0.0100(6) -0.0027(7)
C5 0.0313(8) 0.0382(10) 0.0307(8) 0.0036(7) 0.0095(6) -0.0008(7)
C6 0.0339(8) 0.0351(10) 0.0324(8) 0.0077(7) 0.0097(6) 0.0032(7)
C7 0.0452(9) 0.0345(10) 0.0408(9) 0.0079(8) 0.0136(7) 0.0023(7)
C8 0.0555(11) 0.0357(11) 0.0619(12) -0.0026(9) 0.0166(9) -0.0017(9)
C9 0.0476(10) 0.0451(12) 0.0767(14) -0.0183(11) 0.0157(9) -0.0076(9)
C10 0.0350(9) 0.0606(14) 0.0600(11) -0.0182(10) 0.0052(8) -0.0053(9)
C11 0.0317(8) 0.0506(12) 0.0484(10) -0.0065(9) 0.0055(7) -0.0024(8)
C12 0.0333(8) 0.0370(10) 0.0381(9) 0.0035(7) 0.0066(6) 0.0011(7)
C13 0.0342(8) 0.0336(10) 0.0351(8) 0.0065(7) 0.0083(6) 0.0037(7)
C14 0.0370(8) 0.0313(9) 0.0371(8) 0.0018(7) 0.0112(6) 0.0043(7)
C15 0.0347(8) 0.0428(10) 0.0384(9) -0.0021(8) 0.0143(6) 0.0012(7)
C16 0.0338(8) 0.0342(9) 0.0313(8) -0.0031(7) 0.0110(6) -0.0029(7)
C17 0.0286(7) 0.0367(10) 0.0321(8) 0.0040(7) 0.0115(6) 0.0001(7)
C18 0.0329(8) 0.0333(10) 0.0360(8) 0.0049(7) 0.0127(6) 0.0006(7)
C19 0.0385(9) 0.0360(10) 0.0448(9) -0.0019(8) 0.0153(7) -0.0037(7)
C20 0.0280(8) 0.0416(11) 0.0422(9) -0.0032(8) 0.0115(6) -0.0011(7)
C21 0.0306(8) 0.0349(10) 0.0346(8) 0.0036(7) 0.0106(6) 0.0019(7)
C22 0.0298(7) 0.0332(9) 0.0360(8) 0.0039(7) 0.0126(6) 0.0011(7)
C23 0.0379(8) 0.0310(9) 0.0335(8) -0.0034(7) 0.0118(6) -0.0028(7)
C24 0.0828(15) 0.0983(19) 0.0876(16) 0.0538(15) 0.0239(12) -0.0157(14)
C25 0.0348(9) 0.0797(15) 0.0692(13) 0.0096(11) 0.0054(9) 0.0075(9)

loop_
_atom_type_symbol
_atom_type_description
_atom_type_scat_dispersion_real
_atom_type_scat_dispersion_imag
_atom_type_scat_source
C C 0.0033 0.0016 'International Tables Vol C Tables 4.2.6.8 and 6.1.1.4'
H H 0.0000 0.0000 'International Tables Vol C Tables 4.2.6.8 and 6.1.1.4'
O O 0.0106 0.0060 'International Tables Vol C Tables 4.2.6.8 and 6.1.1.4'

loop_
_geom_angle_atom_site_label_1
_geom_angle_atom_site_label_2
_geom_angle_atom_site_label_3
_geom_angle
C1 O1 C24 117.50(15)
C4 O2 C25 117.47(13)
O1 C1 C23 115.95(14)
O1 C1 C2 126.01(15)
C23 C1 C2 118.03(15)
C3 C2 C1 121.17(15)
C4 C3 C2 120.75(15)
O2 C4 C3 125.68(14)
O2 C4 C16 116.21(13)
C3 C4 C16 118.09(15)
C17 C5 C16 105.55(12)
C17 C5 C15 99.04(11)
C16 C5 C15 98.69(13)
C17 C6 C18 119.82(14)
C18 C7 C19 122.41(15)
C9 C8 C19 121.05(17)
C8 C9 C10 120.10(18)
C11 C10 C9 121.04(17)
C10 C11 C20 120.73(17)
C21 C12 C20 122.01(14)
C22 C13 C21 119.54(14)
C22 C14 C23 105.31(12)
C22 C14 C15 99.33(12)
C23 C14 C15 98.83(11)
C5 C15 C14 94.34(11)
C23 C16 C4 121.06(14)
C23 C16 C5 106.96(13)
C4 C16 C5 131.98(14)
C6 C17 C22 120.98(14)
C6 C17 C5 132.90(13)
C22 C17 C5 106.12(14)
C7 C18 C6 122.16(14)
C7 C18 C21 118.75(14)
C6 C18 C21 119.08(15)
C7 C19 C8 122.89(16)
C7 C19 C20 118.51(15)
C8 C19 C20 118.59(15)
C12 C20 C11 122.09(15)
C12 C20 C19 119.42(14)
C11 C20 C19 118.46(16)
C12 C21 C13 121.84(14)
C12 C21 C18 118.88(15)
C13 C21 C18 119.27(13)
C13 C22 C17 121.29(15)
C13 C22 C14 132.84(14)
C17 C22 C14 105.87(13)
C1 C23 C16 120.84(14)
C1 C23 C14 132.21(14)
C16 C23 C14 106.92(13)

loop_
_geom_bond_atom_site_label_1
_geom_bond_atom_site_label_2
_geom_bond_distance
O1 C1 1.3790(19)
O1 C24 1.419(2)
O2 C4 1.3769(19)
O2 C25 1.426(2)
C1 C23 1.387(2)
C1 C2 1.389(2)
C2 C3 1.388(2)
C3 C4 1.388(2)
C4 C16 1.389(2)
C5 C17 1.524(2)
C5 C16 1.528(2)
C5 C15 1.551(2)
C6 C17 1.349(2)
C6 C18 1.431(2)
C7 C18 1.390(2)
C7 C19 1.399(2)
C8 C9 1.356(2)
C8 C19 1.419(2)
C9 C10 1.412(3)
C10 C11 1.347(2)
C11 C20 1.426(2)
C12 C21 1.390(2)
C12 C20 1.396(2)
C13 C22 1.350(2)
C13 C21 1.430(2)
C14 C22 1.515(2)
C14 C23 1.530(2)
C14 C15 1.556(2)
C16 C23 1.388(2)
C17 C22 1.442(2)
C18 C21 1.442(2)
C19 C20 1.428(2)
